data_4125908
loop_
_publ_author_name
'Rombola, Michael'
'Sumaria, Chintan S.'
'Montgomery, Thomas D.'
'Rawal, Viresh H.'

_publ_section_title
;
 Development of Chiral, Bifunctional Thiosquaramides: Enantioselective
 Michael Additions of Barbituric Acids to Nitroalkenes.
;
_journal_issue 15
_journal_name_full 'Journal of the American Chemical Society'
_journal_page_first 5297
_journal_page_last 5300
_journal_paper_doi 10.1021/jacs.7b01115
_journal_volume 139
_journal_year 2017
_chemical_absolute_configuration ad
_chemical_formula_moiety 'C16 H27 N3 S2'
_chemical_formula_sum 'C16 H27 N3 S2'
_chemical_formula_weight 325.52
_space_group_crystal_system orthorhombic
_space_group_IT_number 19
_space_group_name_Hall 'P 2ac 2ab'
_space_group_name_H-M_alt 'P 21 21 21'
_symmetry_space_group_name_Hall 'P 2ac 2ab'
_symmetry_space_group_name_H-M 'P 21 21 21'
_atom_sites_solution_hydrogens mixed
_atom_sites_solution_primary dual
_atom_sites_solution_secondary difmap
_audit_creation_date 2016-09-02
_audit_creation_method
;
Olex2 1.2
(compiled 2016.08.25 svn.r3337 for OlexSys, GUI svn.r5221)
;
_cell_angle_alpha 90
_cell_angle_beta 90
_cell_angle_gamma 90
_cell_formula_units_Z 8
_cell_length_a 9.6429(2)
_cell_length_b 18.4345(4)
_cell_length_c 20.8434(4)
_cell_measurement_reflns_used 9918
_cell_measurement_temperature 100(2)
_cell_measurement_theta_max 78.12
_cell_measurement_theta_min 4.24
_cell_volume 3705.17(13)
_computing_cell_refinement 'SAINT V.8.35A (Bruker AXS Inc., 2013)'
_computing_data_collection 'APEX3 v.2015.9-0 (Bruker AXS Inc., 2015)'
_computing_data_reduction 'SAINT V.8.35A (Bruker AXS Inc., 2013)'
_computing_molecular_graphics
;
OLEX2: a complete structure solution, refinement and analysis program 
Dolomanov et al., 2009

Mercury: visualization and analysis of crystal structures
Macrae, et al., 2006

O. V. Dolomanov, L. J. Bourhis, R. J. Gildea, J. A. K. Howard and H. Puschmann.
J. Appl. Cryst. (2009). 42, 339-341;

C. F. Macrae, P. R. Edgington, P. McCabe, E. Pidcock, G. P. Shields, R. Taylor,
M. Towler and J. van de Streek, J. Appl. Cryst. (2006). 39, 453-457.
;
_computing_publication_material
;
 APEX3 v.2015.5-2 (Bruker AXS Inc., 2015)
 OLEX2 (Dolomanov et al., 2009)
;
_computing_structure_refinement 'XL-2014/7 (Sheldrick, 2015b)'
_computing_structure_solution 'XT 2014/5 (Sheldrick, 2015a)'
_diffrn_ambient_temperature 100(2)
_diffrn_detector_area_resol_mean 10.4167
_diffrn_measured_fraction_theta_full 0.995
_diffrn_measured_fraction_theta_max 0.973
_diffrn_measurement_device_type 'Bruker D8 Venture PHOTON 100 CMOS'
_diffrn_measurement_method 'omega and phi scans'
_diffrn_radiation_monochromator mirrors
_diffrn_radiation_type CuK\a
_diffrn_radiation_wavelength 1.54178
_diffrn_reflns_av_R_equivalents 0.0368
_diffrn_reflns_av_unetI/netI 0.0320
_diffrn_reflns_Laue_measured_fraction_full 0.995
_diffrn_reflns_Laue_measured_fraction_max 0.973
_diffrn_reflns_limit_h_max 11
_diffrn_reflns_limit_h_min -11
_diffrn_reflns_limit_k_max 18
_diffrn_reflns_limit_k_min -21
_diffrn_reflns_limit_l_max 26
_diffrn_reflns_limit_l_min -24
_diffrn_reflns_number 34979
_diffrn_reflns_point_group_measured_fraction_full 0.996
_diffrn_reflns_point_group_measured_fraction_max 0.961
_diffrn_reflns_theta_full 67.679
_diffrn_reflns_theta_max 78.108
_diffrn_reflns_theta_min 3.200
_diffrn_source 'INCOATEC ImuS micro-focus source'
_diffrn_standards_number 0
_exptl_absorpt_coefficient_mu 2.573
_exptl_absorpt_correction_T_max 0.7542
_exptl_absorpt_correction_T_min 0.5277
_exptl_absorpt_correction_type multi-scan
_exptl_absorpt_process_details
;
SADABS-2014/4 (Bruker,2014/4) was used for absorption correction.
wR2(int) was 0.1117 before and 0.0637 after correction.
The Ratio of minimum to maximum transmission is 0.6997.
The \l/2 correction factor is 0.00150.
;
_exptl_crystal_colour yellow
_exptl_crystal_colour_primary yellow
_exptl_crystal_density_diffrn 1.167
_exptl_crystal_description block
_exptl_crystal_F_000 1408
_exptl_crystal_size_max 0.42
_exptl_crystal_size_mid 0.2
_exptl_crystal_size_min 0.16
_refine_diff_density_max 0.283
_refine_diff_density_min -0.133
_refine_diff_density_rms 0.041
_refine_ls_abs_structure_details
;
 Flack x determined using 3048 quotients [(I+)-(I-)]/[(I+)+(I-)]
 (Parsons, Flack and Wagner, Acta Cryst. B69 (2013) 249-259).
;
_refine_ls_abs_structure_Flack 0.010(5)
_refine_ls_extinction_method none
_refine_ls_goodness_of_fit_ref 0.962
_refine_ls_hydrogen_treatment mixed
_refine_ls_matrix_type full
_refine_ls_number_parameters 401
_refine_ls_number_reflns 7635
_refine_ls_number_restraints 4
_refine_ls_restrained_S_all 0.962
_refine_ls_R_factor_all 0.0280
_refine_ls_R_factor_gt 0.0255
_refine_ls_shift/su_max 0.001
_refine_ls_shift/su_mean 0.000
_refine_ls_structure_factor_coef Fsqd
_refine_ls_weighting_details 'w=1/[\s^2^(Fo^2^)+(0.0345P)^2^+0.5803P] where P=(Fo^2^+2Fc^2^)/3'
_refine_ls_weighting_scheme calc
_refine_ls_wR_factor_gt 0.0606
_refine_ls_wR_factor_ref 0.0620
_reflns_Friedel_coverage 0.766
_reflns_Friedel_fraction_full 0.996
_reflns_Friedel_fraction_max 0.946
_reflns_number_gt 7261
_reflns_number_total 7635
_reflns_threshold_expression 'I > 2\s(I)'
_cod_data_source_file ja7b01115_si_001.cif
_cod_data_source_block cu_romb
_cod_depositor_comments 'Adding full bibliography for 4125908.cif.'
_cod_database_code 4125908
_shelx_space_group_comment
;
The symmetry employed for this shelxl refinement is uniquely defined
by the following loop, which should always be used as a source of
symmetry information in preference to the above space-group names.
They are only intended as comments.
;
_shelx_estimated_absorpt_t_max 0.684
_shelx_estimated_absorpt_t_min 0.411
_olex2_refinement_description
;
1. Fixed Uiso
 At 1.2 times of:
  All C(H) groups, All C(H,H) groups, All N(H) groups
 At 1.5 times of:
  All C(H,H,H) groups
2. Restrained distances
 N5-H5 = N1-H1 = N2-H2 = N4-H4
 0.84 with sigma of 0.02
3.a Ternary CH refined with riding coordinates:
 C9(H9), C14(H14), C25(H25), C30(H30)
3.b Secondary CH2 refined with riding coordinates:
 C10(H10A,H10B), C11(H11A,H11B), C12(H12A,H12B), C13(H13A,H13B), C26(H26A,
 H26B), C27(H27A,H27B), C28(H28A,H28B), C29(H29A,H29B)
3.c Idealised Me refined as rotating group:
 C1(H1A,H1B,H1C), C2(H2A,H2B,H2C), C3(H3A,H3B,H3C), C15(H15A,H15B,H15C),
 C16(H16A,H16B,H16C), C17(H17A,H17B,H17C), C18(H18A,H18B,H18C), C19(H19A,H19B,
 H19C), C31(H31A,H31B,H31C), C32(H32A,H32B,H32C)
;
_shelx_shelxl_version_number 2014/7
_olex2_submission_special_instructions 'No special instructions were received'

loop_
_space_group_symop_operation_xyz
'x, y, z'
'-x+1/2, -y, z+1/2'
'-x, y+1/2, -z+1/2'
'x+1/2, -y+1/2, -z'

loop_
_atom_site_label
_atom_site_type_symbol
_atom_site_fract_x
_atom_site_fract_y
_atom_site_fract_z
_atom_site_U_iso_or_equiv
_atom_site_adp_type
_atom_site_occupancy
_atom_site_site_symmetry_order
_atom_site_calc_flag
_atom_site_refinement_flags_posn
S1 S 0.55255(5) 0.63809(3) 0.37600(2) 0.02131(11) Uani 1 1 d .
S2 S 0.25556(5) 0.75407(2) 0.33094(2) 0.01781(10) Uani 1 1 d .
N1 N 0.73845(18) 0.81351(8) 0.40341(7) 0.0150(3) Uani 1 1 d D
H1 H 0.751(3) 0.8569(11) 0.4010(11) 0.018 Uiso 1 1 d DR
N2 N 0.47444(17) 0.90670(9) 0.36275(8) 0.0185(3) Uani 1 1 d D
H2 H 0.533(2) 0.9363(13) 0.3730(12) 0.022 Uiso 1 1 d DR
N3 N 0.32069(18) 1.00908(9) 0.43292(8) 0.0201(3) Uani 1 1 d .
C1 C 0.8277(2) 0.71838(12) 0.47497(9) 0.0221(4) Uani 1 1 d .
H1A H 0.8066 0.7490 0.5122 0.033 Uiso 1 1 calc GR
H1B H 0.9081 0.6877 0.4847 0.033 Uiso 1 1 calc GR
H1C H 0.7476 0.6877 0.4652 0.033 Uiso 1 1 calc GR
C2 C 0.8941(2) 0.72130(11) 0.35748(9) 0.0179(4) Uani 1 1 d .
H2A H 0.8166 0.6886 0.3481 0.027 Uiso 1 1 calc GR
H2B H 0.9783 0.6928 0.3652 0.027 Uiso 1 1 calc GR
H2C H 0.9091 0.7538 0.3209 0.027 Uiso 1 1 calc GR
C3 C 0.9787(2) 0.81830(11) 0.43276(10) 0.0213(4) Uani 1 1 d .
H3A H 0.9945 0.8506 0.3961 0.032 Uiso 1 1 calc GR
H3B H 1.0632 0.7905 0.4415 0.032 Uiso 1 1 calc GR
H3C H 0.9543 0.8472 0.4706 0.032 Uiso 1 1 calc GR
C4 C 0.8605(2) 0.76630(10) 0.41728(9) 0.0165(4) Uani 1 1 d .
C5 C 0.6147(2) 0.79342(10) 0.38495(8) 0.0145(4) Uani 1 1 d .
C6 C 0.5339(2) 0.72725(10) 0.37305(9) 0.0163(4) Uani 1 1 d .
C7 C 0.4164(2) 0.77218(10) 0.35454(9) 0.0158(4) Uani 1 1 d .
C8 C 0.4964(2) 0.83694(10) 0.36639(8) 0.0153(4) Uani 1 1 d .
C9 C 0.3503(2) 0.93857(11) 0.33314(10) 0.0197(4) Uani 1 1 d .
H9 H 0.2692 0.9062 0.3418 0.024 Uiso 1 1 calc R
C10 C 0.3711(3) 0.94450(13) 0.26057(10) 0.0290(5) Uani 1 1 d .
H10A H 0.4534 0.9750 0.2515 0.035 Uiso 1 1 calc R
H10B H 0.3882 0.8957 0.2425 0.035 Uiso 1 1 calc R
C11 C 0.2439(3) 0.97775(13) 0.22859(10) 0.0335(5) Uani 1 1 d .
H11A H 0.1638 0.9447 0.2337 0.040 Uiso 1 1 calc R
H11B H 0.2618 0.9837 0.1821 0.040 Uiso 1 1 calc R
C12 C 0.2092(3) 1.05142(13) 0.25802(11) 0.0312(5) Uani 1 1 d .
H12A H 0.1224 1.0702 0.2388 0.037 Uiso 1 1 calc R
H12B H 0.2845 1.0863 0.2483 0.037 Uiso 1 1 calc R
C13 C 0.1917(2) 1.04502(11) 0.33090(10) 0.0238(4) Uani 1 1 d .
H13A H 0.1109 1.0137 0.3405 0.029 Uiso 1 1 calc R
H13B H 0.1732 1.0936 0.3492 0.029 Uiso 1 1 calc R
C14 C 0.3218(2) 1.01288(10) 0.36258(9) 0.0179(4) Uani 1 1 d .
H14 H 0.4013 1.0449 0.3503 0.021 Uiso 1 1 calc R
C15 C 0.2030(3) 0.97026(15) 0.46016(12) 0.0346(5) Uani 1 1 d .
H15A H 0.1178 0.9979 0.4525 0.052 Uiso 1 1 calc GR
H15B H 0.2168 0.9642 0.5064 0.052 Uiso 1 1 calc GR
H15C H 0.1952 0.9225 0.4399 0.052 Uiso 1 1 calc GR
C16 C 0.3368(3) 1.08007(12) 0.46204(11) 0.0300(5) Uani 1 1 d .
H16A H 0.4209 1.1032 0.4454 0.045 Uiso 1 1 calc GR
H16B H 0.3445 1.0748 0.5087 0.045 Uiso 1 1 calc GR
H16C H 0.2560 1.1101 0.4517 0.045 Uiso 1 1 calc GR
S3 S 0.16154(9) 0.39606(3) 0.24356(3) 0.04213(18) Uani 1 1 d .
S4 S 0.25195(6) 0.50466(2) 0.09934(2) 0.01899(10) Uani 1 1 d .
N4 N 0.22732(17) 0.56693(9) 0.33373(7) 0.0163(3) Uani 1 1 d D
H4 H 0.255(3) 0.6093(11) 0.3403(11) 0.020 Uiso 1 1 d DR
N5 N 0.33829(19) 0.64834(9) 0.21253(8) 0.0191(3) Uani 1 1 d D
H5 H 0.337(3) 0.6746(13) 0.2464(10) 0.023 Uiso 1 1 d DR
N6 N 0.1207(2) 0.71410(10) 0.14055(9) 0.0258(4) Uani 1 1 d .
C17 C 0.2854(3) 0.46457(12) 0.40422(11) 0.0327(5) Uani 1 1 d .
H17A H 0.2814 0.4298 0.3687 0.049 Uiso 1 1 calc GR
H17B H 0.2613 0.4399 0.4444 0.049 Uiso 1 1 calc GR
H17C H 0.3794 0.4845 0.4075 0.049 Uiso 1 1 calc GR
C18 C 0.1864(2) 0.58095(12) 0.44676(9) 0.0232(4) Uani 1 1 d .
H18A H 0.2818 0.5980 0.4530 0.035 Uiso 1 1 calc GR
H18B H 0.1533 0.5579 0.4862 0.035 Uiso 1 1 calc GR
H18C H 0.1266 0.6222 0.4362 0.035 Uiso 1 1 calc GR
C19 C 0.0356(2) 0.49807(13) 0.38243(11) 0.0311(5) Uani 1 1 d .
H19A H -0.0269 0.5390 0.3744 0.047 Uiso 1 1 calc GR
H19B H 0.0055 0.4722 0.4211 0.047 Uiso 1 1 calc GR
H19C H 0.0333 0.4650 0.3457 0.047 Uiso 1 1 calc GR
C20 C 0.1828(2) 0.52607(11) 0.39195(8) 0.0187(4) Uani 1 1 d .
C21 C 0.2350(2) 0.54511(10) 0.27416(9) 0.0161(4) Uani 1 1 d .
C22 C 0.2078(2) 0.48133(11) 0.23413(9) 0.0221(4) Uani 1 1 d .
C23 C 0.2468(2) 0.52357(10) 0.17763(8) 0.0172(3) Uani 1 1 d .
C24 C 0.28084(19) 0.58449(10) 0.21782(9) 0.0154(4) Uani 1 1 d .
C25 C 0.3703(2) 0.68744(10) 0.15321(9) 0.0192(4) Uani 1 1 d .
H25 H 0.3703 0.6528 0.1163 0.023 Uiso 1 1 calc R
C26 C 0.5149(2) 0.72129(12) 0.16050(10) 0.0250(4) Uani 1 1 d .
H26A H 0.5179 0.7503 0.2004 0.030 Uiso 1 1 calc R
H26B H 0.5848 0.6822 0.1642 0.030 Uiso 1 1 calc R
C27 C 0.5519(3) 0.76987(12) 0.10359(11) 0.0302(5) Uani 1 1 d .
H27A H 0.6428 0.7932 0.1115 0.036 Uiso 1 1 calc R
H27B H 0.5602 0.7399 0.0644 0.036 Uiso 1 1 calc R
C28 C 0.4424(3) 0.82803(12) 0.09311(11) 0.0306(5) Uani 1 1 d .
H28A H 0.4661 0.8568 0.0545 0.037 Uiso 1 1 calc R
H28B H 0.4407 0.8612 0.1304 0.037 Uiso 1 1 calc R
C29 C 0.2995(3) 0.79367(12) 0.08447(10) 0.0286(5) Uani 1 1 d .
H29A H 0.2995 0.7636 0.0451 0.034 Uiso 1 1 calc R
H29B H 0.2294 0.8324 0.0790 0.034 Uiso 1 1 calc R
C30 C 0.2598(2) 0.74629(10) 0.14221(9) 0.0218(4) Uani 1 1 d .
H30 H 0.2624 0.7786 0.1807 0.026 Uiso 1 1 calc R
C31 C 0.0148(3) 0.76350(16) 0.16429(14) 0.0425(6) Uani 1 1 d .
H31A H 0.0433 0.7829 0.2060 0.064 Uiso 1 1 calc GR
H31B H -0.0731 0.7374 0.1690 0.064 Uiso 1 1 calc GR
H31C H 0.0029 0.8035 0.1339 0.064 Uiso 1 1 calc GR
C32 C 0.0805(3) 0.68425(13) 0.07842(11) 0.0298(5) Uani 1 1 d .
H32A H 0.0620 0.7240 0.0484 0.045 Uiso 1 1 calc GR
H32B H -0.0034 0.6548 0.0835 0.045 Uiso 1 1 calc GR
H32C H 0.1557 0.6539 0.0617 0.045 Uiso 1 1 calc GR

loop_
_atom_site_aniso_label
_atom_site_aniso_U_11
_atom_site_aniso_U_22
_atom_site_aniso_U_33
_atom_site_aniso_U_23
_atom_site_aniso_U_13
_atom_site_aniso_U_12
S1 0.0191(2) 0.0138(2) 0.0310(2) -0.00029(18) -0.0009(2) -0.00054(17)
S2 0.0132(2) 0.0195(2) 0.0207(2) -0.00505(16) -0.00210(18) 0.00025(18)
N1 0.0148(8) 0.0132(7) 0.0170(7) -0.0008(6) -0.0005(7) 0.0004(6)
N2 0.0160(8) 0.0149(8) 0.0245(8) -0.0033(6) -0.0045(6) 0.0014(6)
N3 0.0229(9) 0.0194(8) 0.0181(8) -0.0001(6) 0.0007(7) 0.0034(7)
C1 0.0199(11) 0.0280(10) 0.0183(9) 0.0048(8) 0.0000(8) 0.0040(8)
C2 0.0161(9) 0.0202(9) 0.0175(8) -0.0019(7) 0.0012(7) 0.0025(7)
C3 0.0145(10) 0.0284(11) 0.0211(9) -0.0044(8) -0.0021(8) 0.0002(8)
C4 0.0134(9) 0.0193(9) 0.0167(8) 0.0004(7) -0.0004(7) 0.0019(7)
C5 0.0148(9) 0.0161(9) 0.0126(8) -0.0007(6) 0.0019(7) 0.0018(7)
C6 0.0154(9) 0.0185(9) 0.0151(8) -0.0016(7) 0.0014(7) 0.0001(7)
C7 0.0165(10) 0.0175(9) 0.0135(8) -0.0031(7) 0.0019(7) 0.0004(7)
C8 0.0145(9) 0.0183(9) 0.0130(8) -0.0018(7) -0.0003(7) 0.0016(7)
C9 0.0178(10) 0.0183(9) 0.0230(9) -0.0013(7) -0.0044(8) 0.0039(7)
C10 0.0315(12) 0.0337(12) 0.0217(10) -0.0074(9) -0.0053(9) 0.0132(9)
C11 0.0372(13) 0.0407(13) 0.0227(10) -0.0047(8) -0.0100(10) 0.0154(11)
C12 0.0363(14) 0.0336(12) 0.0237(10) 0.0048(9) -0.0054(9) 0.0125(9)
C13 0.0256(11) 0.0217(10) 0.0241(10) -0.0001(8) -0.0016(8) 0.0092(8)
C14 0.0200(10) 0.0154(9) 0.0182(9) 0.0005(7) -0.0001(7) 0.0013(7)
C15 0.0337(13) 0.0420(14) 0.0282(11) 0.0068(10) 0.0060(10) -0.0041(10)
C16 0.0394(13) 0.0249(11) 0.0256(10) -0.0063(8) -0.0052(10) 0.0081(10)
S3 0.0802(5) 0.0199(3) 0.0262(3) -0.0059(2) 0.0161(3) -0.0224(3)
S4 0.0262(2) 0.0175(2) 0.01321(18) -0.00253(15) 0.0002(2) 0.00330(19)
N4 0.0203(9) 0.0143(8) 0.0142(7) 0.0003(6) 0.0005(6) -0.0030(6)
N5 0.0301(9) 0.0145(8) 0.0126(7) -0.0006(6) 0.0009(7) -0.0031(7)
N6 0.0278(10) 0.0268(9) 0.0228(9) 0.0016(7) 0.0030(7) 0.0032(7)
C17 0.0452(15) 0.0267(11) 0.0262(10) 0.0074(9) 0.0016(10) 0.0099(9)
C18 0.0293(11) 0.0272(11) 0.0131(9) 0.0010(7) -0.0010(8) 0.0013(9)
C19 0.0324(12) 0.0397(13) 0.0212(10) 0.0021(9) 0.0039(9) -0.0151(10)
C20 0.0245(10) 0.0190(9) 0.0125(8) 0.0033(7) 0.0008(7) -0.0015(8)
C21 0.0150(9) 0.0162(9) 0.0172(8) 0.0007(6) 0.0010(7) -0.0005(7)
C22 0.0292(12) 0.0199(10) 0.0171(9) -0.0025(7) 0.0042(8) -0.0037(8)
C23 0.0186(9) 0.0164(8) 0.0166(8) -0.0017(6) 0.0010(8) 0.0004(7)
C24 0.0170(10) 0.0158(9) 0.0136(8) 0.0006(6) -0.0002(6) 0.0017(7)
C25 0.0295(11) 0.0145(9) 0.0135(8) 0.0007(7) 0.0039(8) -0.0023(8)
C26 0.0309(12) 0.0208(10) 0.0233(10) 0.0009(8) 0.0031(9) -0.0041(8)
C27 0.0384(13) 0.0240(11) 0.0283(11) 0.0010(8) 0.0091(10) -0.0093(9)
C28 0.0491(15) 0.0182(10) 0.0246(10) 0.0039(8) 0.0083(10) -0.0065(9)
C29 0.0446(14) 0.0199(11) 0.0214(10) 0.0069(8) 0.0032(9) 0.0011(9)
C30 0.0324(11) 0.0160(9) 0.0169(8) 0.0005(7) 0.0032(8) 0.0001(9)
C31 0.0363(14) 0.0493(16) 0.0420(15) -0.0029(12) 0.0057(11) 0.0138(12)
C32 0.0314(13) 0.0304(12) 0.0278(11) 0.0033(9) -0.0036(9) 0.0003(9)

loop_
_atom_type_symbol
_atom_type_description
_atom_type_scat_dispersion_real
_atom_type_scat_dispersion_imag
_atom_type_scat_source
C C 0.0181 0.0091 'International Tables Vol C Tables 4.2.6.8 and 6.1.1.4'
H H 0.0000 0.0000 'International Tables Vol C Tables 4.2.6.8 and 6.1.1.4'
N N 0.0311 0.0180 'International Tables Vol C Tables 4.2.6.8 and 6.1.1.4'
S S 0.3331 0.5567 'International Tables Vol C Tables 4.2.6.8 and 6.1.1.4'

loop_
_geom_angle_atom_site_label_1
_geom_angle_atom_site_label_2
_geom_angle_atom_site_label_3
_geom_angle
C4 N1 H1 118.0(18)
C5 N1 H1 113.5(18)
C5 N1 C4 127.72(16)
C8 N2 H2 122.0(18)
C8 N2 C9 123.38(17)
C9 N2 H2 114.2(18)
C15 N3 C14 114.75(17)
C16 N3 C14 111.96(16)
C16 N3 C15 111.32(19)
H1A C1 H1B 109.5
H1A C1 H1C 109.5
H1B C1 H1C 109.5
C4 C1 H1A 109.5
C4 C1 H1B 109.5
C4 C1 H1C 109.5
H2A C2 H2B 109.5
H2A C2 H2C 109.5
H2B C2 H2C 109.5
C4 C2 H2A 109.5
C4 C2 H2B 109.5
C4 C2 H2C 109.5
H3A C3 H3B 109.5
H3A C3 H3C 109.5
H3B C3 H3C 109.5
C4 C3 H3A 109.5
C4 C3 H3B 109.5
C4 C3 H3C 109.5
N1 C4 C1 109.12(16)
N1 C4 C2 108.99(15)
N1 C4 C3 105.30(15)
C1 C4 C2 111.82(16)
C3 C4 C1 110.62(16)
C3 C4 C2 110.76(16)
N1 C5 C6 140.28(17)
N1 C5 C8 129.89(18)
C8 C5 C6 89.83(15)
C5 C6 S1 139.57(15)
C7 C6 S1 131.29(15)
C7 C6 C5 89.14(14)
C6 C7 S2 133.70(15)
C8 C7 S2 135.74(15)
C8 C7 C6 90.55(15)
N2 C8 C5 133.56(18)
N2 C8 C7 135.96(18)
C7 C8 C5 90.48(15)
N2 C9 H9 108.8
N2 C9 C10 109.71(17)
N2 C9 C14 109.67(16)
C10 C9 H9 108.8
C14 C9 H9 108.8
C14 C9 C10 110.92(17)
C9 C10 H10A 109.5
C9 C10 H10B 109.5
H10A C10 H10B 108.1
C11 C10 C9 110.85(19)
C11 C10 H10A 109.5
C11 C10 H10B 109.5
C10 C11 H11A 109.4
C10 C11 H11B 109.4
C10 C11 C12 110.99(19)
H11A C11 H11B 108.0
C12 C11 H11A 109.4
C12 C11 H11B 109.4
C11 C12 H12A 109.5
C11 C12 H12B 109.5
C11 C12 C13 110.71(18)
H12A C12 H12B 108.1
C13 C12 H12A 109.5
C13 C12 H12B 109.5
C12 C13 H13A 109.3
C12 C13 H13B 109.3
C12 C13 C14 111.45(18)
H13A C13 H13B 108.0
C14 C13 H13A 109.3
C14 C13 H13B 109.3
N3 C14 C9 111.11(15)
N3 C14 C13 116.19(17)
N3 C14 H14 106.8
C9 C14 C13 108.69(16)
C9 C14 H14 106.8
C13 C14 H14 106.8
N3 C15 H15A 109.5
N3 C15 H15B 109.5
N3 C15 H15C 109.5
H15A C15 H15B 109.5
H15A C15 H15C 109.5
H15B C15 H15C 109.5
N3 C16 H16A 109.5
N3 C16 H16B 109.5
N3 C16 H16C 109.5
H16A C16 H16B 109.5
H16A C16 H16C 109.5
H16B C16 H16C 109.5
C20 N4 H4 115.5(16)
C21 N4 H4 115.1(16)
C21 N4 C20 129.32(16)
C24 N5 H5 115.6(17)
C24 N5 C25 127.21(16)
C25 N5 H5 115.0(17)
C31 N6 C30 112.37(19)
C31 N6 C32 110.5(2)
C32 N6 C30 114.62(17)
H17A C17 H17B 109.5
H17A C17 H17C 109.5
H17B C17 H17C 109.5
C20 C17 H17A 109.5
C20 C17 H17B 109.5
C20 C17 H17C 109.5
H18A C18 H18B 109.5
H18A C18 H18C 109.5
H18B C18 H18C 109.5
C20 C18 H18A 109.5
C20 C18 H18B 109.5
C20 C18 H18C 109.5
H19A C19 H19B 109.5
H19A C19 H19C 109.5
H19B C19 H19C 109.5
C20 C19 H19A 109.5
C20 C19 H19B 109.5
C20 C19 H19C 109.5
N4 C20 C17 108.95(17)
N4 C20 C18 105.52(15)
N4 C20 C19 109.48(16)
C17 C20 C18 110.61(17)
C19 C20 C17 111.98(18)
C19 C20 C18 110.08(18)
N4 C21 C22 141.04(18)
N4 C21 C24 129.24(17)
C24 C21 C22 89.72(15)
C21 C22 S3 138.32(15)
C23 C22 S3 132.45(15)
C23 C22 C21 89.16(15)
C22 C23 S4 133.19(14)
C24 C23 S4 136.48(15)
C24 C23 C22 90.30(14)
N5 C24 C21 130.50(17)
N5 C24 C23 138.69(18)
C23 C24 C21 90.64(15)
N5 C25 H25 109.6
N5 C25 C26 107.95(16)
N5 C25 C30 109.09(16)
C26 C25 H25 109.6
C26 C25 C30 110.94(16)
C30 C25 H25 109.6
C25 C26 H26A 109.2
C25 C26 H26B 109.2
H26A C26 H26B 107.9
C27 C26 C25 111.92(18)
C27 C26 H26A 109.2
C27 C26 H26B 109.2
C26 C27 H27A 109.4
C26 C27 H27B 109.4
H27A C27 H27B 108.0
C28 C27 C26 111.26(19)
C28 C27 H27A 109.4
C28 C27 H27B 109.4
C27 C28 H28A 109.5
C27 C28 H28B 109.5
C27 C28 C29 110.54(18)
H28A C28 H28B 108.1
C29 C28 H28A 109.5
C29 C28 H28B 109.5
C28 C29 H29A 109.3
C28 C29 H29B 109.3
C28 C29 C30 111.63(18)
H29A C29 H29B 108.0
C30 C29 H29A 109.3
C30 C29 H29B 109.3
N6 C30 C25 110.59(16)
N6 C30 C29 116.09(18)
N6 C30 H30 106.5
C25 C30 H30 106.5
C29 C30 C25 110.19(17)
C29 C30 H30 106.5
N6 C31 H31A 109.5
N6 C31 H31B 109.5
N6 C31 H31C 109.5
H31A C31 H31B 109.5
H31A C31 H31C 109.5
H31B C31 H31C 109.5
N6 C32 H32A 109.5
N6 C32 H32B 109.5
N6 C32 H32C 109.5
H32A C32 H32B 109.5
H32A C32 H32C 109.5
H32B C32 H32C 109.5

loop_
_geom_bond_atom_site_label_1
_geom_bond_atom_site_label_2
_geom_bond_distance
S1 C6 1.6545(19)
S2 C7 1.6611(19)
N1 H1 0.811(19)
N1 C4 1.492(2)
N1 C5 1.308(3)
N2 H2 0.82(2)
N2 C8 1.306(3)
N2 C9 1.469(2)
N3 C14 1.468(2)
N3 C15 1.457(3)
N3 C16 1.451(3)
C1 H1A 0.9800
C1 H1B 0.9800
C1 H1C 0.9800
C1 C4 1.525(3)
C2 H2A 0.9800
C2 H2B 0.9800
C2 H2C 0.9800
C2 C4 1.532(3)
C3 H3A 0.9800
C3 H3B 0.9800
C3 H3C 0.9800
C3 C4 1.524(3)
C5 C6 1.469(3)
C5 C8 1.447(3)
C6 C7 1.455(3)
C7 C8 1.442(3)
C9 H9 1.0000
C9 C10 1.530(3)
C9 C14 1.526(3)
C10 H10A 0.9900
C10 H10B 0.9900
C10 C11 1.524(3)
C11 H11A 0.9900
C11 H11B 0.9900
C11 C12 1.527(3)
C12 H12A 0.9900
C12 H12B 0.9900
C12 C13 1.533(3)
C13 H13A 0.9900
C13 H13B 0.9900
C13 C14 1.536(3)
C14 H14 1.0000
C15 H15A 0.9800
C15 H15B 0.9800
C15 H15C 0.9800
C16 H16A 0.9800
C16 H16B 0.9800
C16 H16C 0.9800
S3 C22 1.646(2)
S4 C23 1.6694(18)
N4 H4 0.836(19)
N4 C20 1.491(2)
N4 C21 1.307(2)
N5 H5 0.857(19)
N5 C24 1.306(3)
N5 C25 1.464(2)
N6 C30 1.467(3)
N6 C31 1.455(3)
N6 C32 1.460(3)
C17 H17A 0.9800
C17 H17B 0.9800
C17 H17C 0.9800
C17 C20 1.526(3)
C18 H18A 0.9800
C18 H18B 0.9800
C18 H18C 0.9800
C18 C20 1.526(3)
C19 H19A 0.9800
C19 H19B 0.9800
C19 H19C 0.9800
C19 C20 1.524(3)
C21 C22 1.465(3)
C21 C24 1.450(2)
C22 C23 1.461(3)
C23 C24 1.439(2)
C25 H25 1.0000
C25 C26 1.535(3)
C25 C30 1.538(3)
C26 H26A 0.9900
C26 H26B 0.9900
C26 C27 1.528(3)
C27 H27A 0.9900
C27 H27B 0.9900
C27 C28 1.521(4)
C28 H28A 0.9900
C28 H28B 0.9900
C28 C29 1.527(3)
C29 H29A 0.9900
C29 H29B 0.9900
C29 C30 1.536(3)
C30 H30 1.0000
C31 H31A 0.9800
C31 H31B 0.9800
C31 H31C 0.9800
C32 H32A 0.9800
C32 H32B 0.9800
C32 H32C 0.9800

loop_
_geom_hbond_atom_site_label_D
_geom_hbond_atom_site_label_H
_geom_hbond_atom_site_label_A
_geom_hbond_distance_DH
_geom_hbond_distance_HA
_geom_hbond_distance_DA
_geom_hbond_angle_DHA
_geom_hbond_site_symmetry_A
N1 H1 S4 0.811(19) 2.724(19) 3.5254(16) 170(2) 3_655
N2 H2 S4 0.82(2) 2.49(2) 3.2934(17) 168(2) 3_655
N4 H4 S2 0.836(19) 2.68(2) 3.4611(16) 157(2) .
N5 H5 S2 0.857(19) 2.42(2) 3.2445(17) 162(2) .

loop_
_geom_torsion_atom_site_label_1
_geom_torsion_atom_site_label_2
_geom_torsion_atom_site_label_3
_geom_torsion_atom_site_label_4
_geom_torsion
S1 C6 C7 S2 1.6(3)
S1 C6 C7 C8 -179.43(17)
S2 C7 C8 N2 -0.7(4)
S2 C7 C8 C5 178.97(18)
N1 C5 C6 S1 -0.1(4)
N1 C5 C6 C7 -179.4(2)
N1 C5 C8 N2 -0.8(4)
N1 C5 C8 C7 179.48(19)
N2 C9 C10 C11 -179.74(18)
N2 C9 C14 N3 -50.9(2)
N2 C9 C14 C13 -179.98(16)
C4 N1 C5 C6 4.4(4)
C4 N1 C5 C8 -174.89(17)
C5 N1 C4 C1 -64.6(2)
C5 N1 C4 C2 57.8(2)
C5 N1 C4 C3 176.68(17)
C5 C6 C7 S2 -179.01(17)
C5 C6 C7 C8 -0.05(14)
C6 C5 C8 N2 179.6(2)
C6 C5 C8 C7 -0.05(14)
C6 C7 C8 N2 -179.6(2)
C6 C7 C8 C5 0.05(15)
C8 N2 C9 C10 -84.2(2)
C8 N2 C9 C14 153.70(18)
C8 C5 C6 S1 179.3(2)
C8 C5 C6 C7 0.05(14)
C9 N2 C8 C5 170.56(19)
C9 N2 C8 C7 -9.9(3)
C9 C10 C11 C12 55.9(3)
C10 C9 C14 N3 -172.26(17)
C10 C9 C14 C13 58.7(2)
C10 C11 C12 C13 -54.9(3)
C11 C12 C13 C14 56.7(3)
C12 C13 C14 N3 175.76(18)
C12 C13 C14 C9 -58.1(2)
C14 C9 C10 C11 -58.4(3)
C15 N3 C14 C9 -69.6(2)
C15 N3 C14 C13 55.3(2)
C16 N3 C14 C9 162.23(18)
C16 N3 C14 C13 -72.8(2)
S3 C22 C23 S4 4.1(4)
S3 C22 C23 C24 -174.3(2)
S4 C23 C24 N5 -6.2(4)
S4 C23 C24 C21 178.5(2)
N4 C21 C22 S3 -6.3(5)
N4 C21 C22 C23 176.6(3)
N4 C21 C24 N5 7.5(4)
N4 C21 C24 C23 -176.6(2)
N5 C25 C26 C27 -174.17(17)
N5 C25 C30 N6 -56.6(2)
N5 C25 C30 C29 173.71(16)
C20 N4 C21 C22 1.7(4)
C20 N4 C21 C24 -178.66(19)
C21 N4 C20 C17 64.8(3)
C21 N4 C20 C18 -176.42(19)
C21 N4 C20 C19 -58.0(3)
C21 C22 C23 S4 -178.5(2)
C21 C22 C23 C24 3.16(16)
C22 C21 C24 N5 -172.7(2)
C22 C21 C24 C23 3.18(16)
C22 C23 C24 N5 172.1(3)
C22 C23 C24 C21 -3.19(16)
C24 N5 C25 C26 -137.3(2)
C24 N5 C25 C30 102.0(2)
C24 C21 C22 S3 174.0(2)
C24 C21 C22 C23 -3.13(16)
C25 N5 C24 C21 -173.9(2)
C25 N5 C24 C23 12.3(4)
C25 C26 C27 C28 55.2(2)
C26 C25 C30 N6 -175.38(16)
C26 C25 C30 C29 54.9(2)
C26 C27 C28 C29 -55.9(2)
C27 C28 C29 C30 57.3(2)
C28 C29 C30 N6 176.49(18)
C28 C29 C30 C25 -56.8(2)
C30 C25 C26 C27 -54.7(2)
C31 N6 C30 C25 149.16(18)
C31 N6 C30 C29 -84.4(2)
C32 N6 C30 C25 -83.5(2)
C32 N6 C30 C29 42.9(2)
